data_4129813
loop_
_publ_author_name
'Guo, Yunlong'
'Shoyama, Kazutaka'
'Sato, Wataru'
'Matsuo, Yutaka'
'Inoue, Kento'
'Harano, Koji'
'Liu, Chao'
'Tanaka, Hideyuki'
'Nakamura, Eiichi'

_publ_section_title
;
 Chemical Pathways Connecting Lead(II) Iodide and Perovskite via Polymeric
 Plumbate(II) Fiber.
;
_journal_issue 50
_journal_name_full 'Journal of the American Chemical Society'
_journal_page_first 15907
_journal_page_last 15914
_journal_paper_doi 10.1021/jacs.5b10599
_journal_volume 137
_journal_year 2015
_chemical_formula_moiety 'I8 Pb3, 2(C2 O S), 2(C N)'
_chemical_formula_sum 'C6 I8 N2 O2 Pb3 S2'
_chemical_formula_weight 1832.97
_chemical_name_common INT-3
_space_group_crystal_system orthorhombic
_space_group_IT_number 36
_space_group_name_Hall 'C 2c -2'
_space_group_name_H-M_alt 'C m c 21'
_atom_sites_solution_hydrogens none
_atom_sites_solution_primary direct
_atom_sites_solution_secondary difmap
_audit_creation_method SHELXL-2014/7
_cell_angle_alpha 90
_cell_angle_beta 90
_cell_angle_gamma 90
_cell_formula_units_Z 4
_cell_length_a 4.6216(7)
_cell_length_b 27.455(4)
_cell_length_c 26.933(4)
_cell_measurement_reflns_used 15373
_cell_measurement_temperature 293(2)
_cell_measurement_theta_max 68.132
_cell_measurement_theta_min 3.219
_cell_volume 3417.4(9)
_computing_cell_refinement 'Rapid Auto (Rigaku)'
_computing_data_collection 'Rapid Auto (Rigaku)'
_computing_data_reduction 'Rapid Auto (Rigaku)'
_computing_molecular_graphics Mercury
_computing_publication_material Mercury
_computing_structure_refinement 'SHELXL-2014/7 (Sheldrick, 2014)'
_computing_structure_solution 'SHELXT-2014/5 (Sheldrick, 2014)'
_diffrn_ambient_temperature 293(2)
_diffrn_measured_fraction_theta_full 0.994
_diffrn_measured_fraction_theta_max 0.994
_diffrn_measurement_device_type 'Rigaku Rapid II'
_diffrn_measurement_method IP
_diffrn_radiation_type CuK\a
_diffrn_radiation_wavelength 1.54187
_diffrn_reflns_av_R_equivalents 0.1918
_diffrn_reflns_av_unetI/netI 0.3440
_diffrn_reflns_Laue_measured_fraction_full 0.994
_diffrn_reflns_Laue_measured_fraction_max 0.994
_diffrn_reflns_limit_h_max 5
_diffrn_reflns_limit_h_min -5
_diffrn_reflns_limit_k_max 32
_diffrn_reflns_limit_k_min -32
_diffrn_reflns_limit_l_max 31
_diffrn_reflns_limit_l_min -32
_diffrn_reflns_number 15373
_diffrn_reflns_point_group_measured_fraction_full 0.994
_diffrn_reflns_point_group_measured_fraction_max 0.994
_diffrn_reflns_theta_full 67.687
_diffrn_reflns_theta_max 68.132
_diffrn_reflns_theta_min 3.219
_diffrn_source 'fine-focus sealed tube'
_exptl_absorpt_coefficient_mu 86.196
_exptl_absorpt_correction_T_max 1.0000
_exptl_absorpt_correction_T_min 0.2399
_exptl_absorpt_correction_type multi-scan
_exptl_absorpt_process_details 'Empirical Absorption Correction March 2001 T Higashi'
_exptl_crystal_colour 'pale yellow'
_exptl_crystal_density_diffrn 3.563
_exptl_crystal_density_method 'not measured'
_exptl_crystal_description needle
_exptl_crystal_F_000 3072
_exptl_crystal_size_max 0.300
_exptl_crystal_size_mid 0.010
_exptl_crystal_size_min 0.010
_refine_diff_density_max 2.131
_refine_diff_density_min -1.909
_refine_diff_density_rms 0.347
_refine_ls_abs_structure_details
;
 Twinning involves inversion, so Flack parameter cannot be determined
;
_refine_ls_extinction_method none
_refine_ls_goodness_of_fit_ref 0.713
_refine_ls_hydrogen_treatment undef
_refine_ls_matrix_type full
_refine_ls_number_parameters 106
_refine_ls_number_reflns 3307
_refine_ls_number_restraints 1
_refine_ls_restrained_S_all 0.712
_refine_ls_R_factor_all 0.2054
_refine_ls_R_factor_gt 0.0650
_refine_ls_shift/su_max 0.000
_refine_ls_shift/su_mean 0.000
_refine_ls_structure_factor_coef Fsqd
_refine_ls_weighting_details 'w=1/[\s^2^(Fo^2^)+(0.0336P)^2^] where P=(Fo^2^+2Fc^2^)/3'
_refine_ls_weighting_scheme calc
_refine_ls_wR_factor_gt 0.1030
_refine_ls_wR_factor_ref 0.1278
_reflns_Friedel_coverage 0.956
_reflns_Friedel_fraction_full 0.994
_reflns_Friedel_fraction_max 0.994
_reflns_number_gt 1000
_reflns_number_total 3307
_reflns_threshold_expression 'I > 2\s(I)'
_cod_data_source_file ja5b10599_si_006.cif
_cod_data_source_block (CH3NH3)2Pb3I8DMSO2
_cod_original_cell_volume 3417.5(9)
_cod_database_code 4129813
_shelx_shelxl_version_number 2014/7
_shelx_space_group_comment
;
The symmetry employed for this shelxl refinement is uniquely defined
by the following loop, which should always be used as a source of
symmetry information in preference to the above space-group names.
They are only intended as comments.
;
_shelx_estimated_absorpt_t_min 0.015
_shelx_estimated_absorpt_t_max 0.479

loop_
_space_group_symop_operation_xyz
'x, y, z'
'-x, -y, z+1/2'
'-x, y, z'
'x, -y, z+1/2'
'x+1/2, y+1/2, z'
'-x+1/2, -y+1/2, z+1/2'
'-x+1/2, y+1/2, z'
'x+1/2, -y+1/2, z+1/2'

loop_
_atom_site_label
_atom_site_type_symbol
_atom_site_fract_x
_atom_site_fract_y
_atom_site_fract_z
_atom_site_U_iso_or_equiv
_atom_site_adp_type
_atom_site_occupancy
_atom_site_site_symmetry_order
_atom_site_calc_flag
_atom_site_refinement_flags_posn
_atom_site_refinement_flags_adp
_atom_site_refinement_flags_occupancy
Pb1 Pb 0.5000 0.62143(14) 0.41642(14) 0.0644(9) Uani 1 2 d S T P
Pb2 Pb 1.0000 0.73490(13) 0.52172(11) 0.0697(11) Uani 1 2 d S T P
Pb3 Pb 0.0000 0.51046(13) 0.31229(10) 0.0692(12) Uani 1 2 d S T P
I1 I 0.0000 0.7017(2) 0.39742(17) 0.0677(18) Uani 1 2 d S T P
I2 I 0.5000 0.6490(2) 0.53142(19) 0.0688(18) Uani 1 2 d S T P
I3 I 0.5000 0.8110(2) 0.4983(2) 0.0754(19) Uani 1 2 d S T P
I4 I 1.0000 0.7547(2) 0.63110(19) 0.090(2) Uani 1 2 d S T P
I5 I 0.0000 0.5425(2) 0.43752(17) 0.0712(18) Uani 1 2 d S T P
I6 I 0.5000 0.5963(2) 0.29908(18) 0.0698(18) Uani 1 2 d S T P
I7 I -0.5000 0.4367(2) 0.3424(2) 0.0733(19) Uani 1 2 d S T P
I8 I 0.0000 0.4857(2) 0.2027(2) 0.0822(19) Uani 1 2 d S T P
S1 S 0.646(6) 0.8021(11) 0.2976(11) 0.081(11) Uiso 0.5 1 d . . P
S2 S 0.371(6) 0.4478(12) 0.5541(11) 0.093(13) Uiso 0.5 1 d . . P
O1 O 0.5000 0.836(2) 0.261(2) 0.14(2) Uiso 1 2 d S . P
O2 O 0.5000 0.4073(17) 0.5911(15) 0.055(14) Uiso 1 2 d S . P
N1 N 0.5000 0.858(3) 0.626(2) 0.10(2) Uiso 1 2 d S . P
N2 N 0.5000 0.384(2) 0.2222(19) 0.054(16) Uiso 1 2 d S . P
C1 C 0.5000 0.746(3) 0.283(3) 0.11(3) Uiso 1 2 d S . P
C2 C 0.5000 0.818(3) 0.353(2) 0.05(2) Uiso 1 2 d S . P
C3 C 0.5000 0.870(3) 0.681(3) 0.09(3) Uiso 1 2 d S . P
C4 C 0.5000 0.502(3) 0.574(3) 0.11(3) Uiso 1 2 d S . P
C5 C 0.5000 0.431(3) 0.497(3) 0.09(3) Uiso 1 2 d S . P
C6 C 0.5000 0.365(3) 0.168(3) 0.11(3) Uiso 1 2 d S . P

loop_
_atom_site_aniso_label
_atom_site_aniso_U_11
_atom_site_aniso_U_22
_atom_site_aniso_U_33
_atom_site_aniso_U_23
_atom_site_aniso_U_13
_atom_site_aniso_U_12
Pb1 0.0464(16) 0.070(2) 0.077(2) -0.0103(18) 0.000 0.000
Pb2 0.049(3) 0.079(3) 0.081(3) -0.005(2) 0.000 0.000
Pb3 0.057(3) 0.071(3) 0.079(2) -0.009(2) 0.000 0.000
I1 0.046(4) 0.070(4) 0.088(4) 0.003(4) 0.000 0.000
I2 0.062(4) 0.078(4) 0.067(4) 0.004(4) 0.000 0.000
I3 0.062(5) 0.075(4) 0.089(4) -0.001(4) 0.000 0.000
I4 0.111(5) 0.081(5) 0.079(4) 0.000(4) 0.000 0.000
I5 0.062(4) 0.068(4) 0.084(4) 0.004(4) 0.000 0.000
I6 0.057(4) 0.072(4) 0.081(4) -0.006(4) 0.000 0.000
I7 0.056(4) 0.075(4) 0.089(4) 0.011(4) 0.000 0.000
I8 0.071(4) 0.091(5) 0.084(4) -0.009(4) 0.000 0.000

loop_
_atom_type_symbol
_atom_type_description
_atom_type_scat_dispersion_real
_atom_type_scat_dispersion_imag
_atom_type_scat_source
Pb Pb -4.0753 8.5060 'International Tables Vol C Tables 4.2.6.8 and 6.1.1.4'
I I -0.3257 6.8362 'International Tables Vol C Tables 4.2.6.8 and 6.1.1.4'
S S 0.3331 0.5567 'International Tables Vol C Tables 4.2.6.8 and 6.1.1.4'
C C 0.0181 0.0091 'International Tables Vol C Tables 4.2.6.8 and 6.1.1.4'
N N 0.0311 0.0180 'International Tables Vol C Tables 4.2.6.8 and 6.1.1.4'
O O 0.0492 0.0322 'International Tables Vol C Tables 4.2.6.8 and 6.1.1.4'

loop_
_geom_angle_atom_site_label_1
_geom_angle_atom_site_label_2
_geom_angle_atom_site_label_3
_geom_angle
_geom_angle_site_symmetry_1
_geom_angle_site_symmetry_3
I2 Pb1 I5 89.33(13) . .
I2 Pb1 I5 89.33(13) . 1_655
I5 Pb1 I5 91.77(18) . 1_655
I2 Pb1 I1 89.54(13) . .
I5 Pb1 I1 88.51(7) . .
I5 Pb1 I1 178.83(19) 1_655 .
I2 Pb1 I1 89.54(13) . 1_655
I5 Pb1 I1 178.83(19) . 1_655
I5 Pb1 I1 88.51(7) 1_655 1_655
I1 Pb1 I1 91.20(18) . 1_655
I2 Pb1 I6 178.6(2) . .
I5 Pb1 I6 91.66(13) . .
I5 Pb1 I6 91.66(13) 1_655 .
I1 Pb1 I6 89.47(13) . .
I1 Pb1 I6 89.47(13) 1_655 .
I4 Pb2 I3 94.33(15) . 1_655
I4 Pb2 I3 94.33(15) . .
I3 Pb2 I3 93.30(19) 1_655 .
I4 Pb2 I2 92.97(14) . .
I3 Pb2 I2 172.29(17) 1_655 .
I3 Pb2 I2 88.64(10) . .
I4 Pb2 I2 92.97(14) . 1_655
I3 Pb2 I2 88.64(10) 1_655 1_655
I3 Pb2 I2 172.29(17) . 1_655
I2 Pb2 I2 88.48(16) . 1_655
I8 Pb3 I7 96.05(14) . .
I8 Pb3 I7 96.05(14) . 1_655
I7 Pb3 I7 93.34(18) . 1_655
I8 Pb3 I6 93.15(14) . 1_455
I7 Pb3 I6 88.47(10) . 1_455
I7 Pb3 I6 170.38(18) 1_655 1_455
I8 Pb3 I6 93.15(14) . .
I7 Pb3 I6 170.38(18) . .
I7 Pb3 I6 88.48(10) 1_655 .
I6 Pb3 I6 88.22(17) 1_455 .
Pb1 I1 Pb1 91.20(18) 1_455 .
Pb1 I2 Pb2 95.30(13) . .
Pb1 I2 Pb2 95.30(13) . 1_455
Pb2 I2 Pb2 88.48(16) . 1_455
Pb2 I3 Pb2 93.30(19) 1_455 .
Pb1 I5 Pb1 91.77(18) . 1_455
Pb1 I6 Pb3 92.67(13) . .
Pb1 I6 Pb3 92.68(13) . 1_655
Pb3 I6 Pb3 88.22(17) . 1_655
Pb3 I7 Pb3 93.34(18) . 1_455
S1 S1 O1 63.8(14) 3_655 .
S1 S1 C2 66.4(13) 3_655 .
O1 S1 C2 104(3) . .
S1 S1 C1 66.9(15) 3_655 .
O1 S1 C1 103(3) . .
C2 S1 C1 106(3) . .
S2 S2 O2 68.3(12) 3_655 .
S2 S2 C4 69.4(15) 3_655 .
O2 S2 C4 106(3) . .
S2 S2 C5 69.7(13) 3_655 .
O2 S2 C5 104(3) . .
C4 S2 C5 113(4) . .
S1 O1 S1 52(3) 3_655 .
S2 O2 S2 43(2) 3_655 .
S1 C1 S1 46(3) . 3_655
S1 C2 S1 47(3) . 3_655
S2 C4 S2 41(3) . 3_655
S2 C5 S2 41(3) 3_655 .

loop_
_geom_bond_atom_site_label_1
_geom_bond_atom_site_label_2
_geom_bond_distance
_geom_bond_site_symmetry_2
Pb1 I2 3.189(7) .
Pb1 I5 3.219(5) .
Pb1 I5 3.219(5) 1_655
Pb1 I1 3.234(5) .
Pb1 I1 3.234(5) 1_655
Pb1 I6 3.235(6) .
Pb2 I4 2.996(6) .
Pb2 I3 3.178(5) 1_655
Pb2 I3 3.178(5) .
Pb2 I2 3.312(5) .
Pb2 I2 3.312(5) 1_655
Pb3 I8 3.030(6) .
Pb3 I7 3.177(5) .
Pb3 I7 3.177(5) 1_655
Pb3 I6 3.320(5) 1_455
Pb3 I6 3.320(5) .
I1 Pb1 3.234(5) 1_455
I2 Pb2 3.312(5) 1_455
I3 Pb2 3.178(5) 1_455
I5 Pb1 3.219(5) 1_455
I6 Pb3 3.320(5) 1_655
I7 Pb3 3.177(5) 1_455
S1 S1 1.35(5) 3_655
S1 O1 1.53(5) .
S1 C2 1.68(6) .
S1 C1 1.72(7) .
S2 S2 1.19(6) 3_655
S2 O2 1.61(4) .
S2 C4 1.69(7) .
S2 C5 1.72(6) .
O1 S1 1.53(5) 3_655
O2 S2 1.61(4) 3_655
N1 C3 1.54(8) .
N2 C6 1.55(9) .
C1 S1 1.72(7) 3_655
C2 S1 1.68(6) 3_655
C4 S2 1.69(7) 3_655
C5 S2 1.72(6) 3_655

loop_
_geom_torsion_atom_site_label_1
_geom_torsion_atom_site_label_2
_geom_torsion_atom_site_label_3
_geom_torsion_atom_site_label_4
_geom_torsion
_geom_torsion_site_symmetry_4
C2 S1 O1 S1 -55(3) 3_655
C1 S1 O1 S1 56(3) 3_655
C4 S2 O2 S2 -59(2) 3_655
C5 S2 O2 S2 61(2) 3_655
O1 S1 C1 S1 -54(3) 3_655
C2 S1 C1 S1 55(3) 3_655
O1 S1 C2 S1 53(3) 3_655
C1 S1 C2 S1 -55(3) 3_655
O2 S2 C4 S2 58(2) 3_655
C5 S2 C4 S2 -55(3) 3_655
O2 S2 C5 S2 -60(2) 3_655
C4 S2 C5 S2 55(3) 3_655
